data_4333003
loop_
_publ_author_name
'Fei, Zhaofu'
'Kuang, Daibin'
'Zhao, Dongbin'
'Klein, Cedric'
'Ang, Wee Han'
'Zakeeruddin, Shaik M.'
'Gr\"atzel, Michael'
'Dyson, Paul J.'

_publ_section_title
;
 A Supercooled Imidazolium Iodide Ionic Liquid as a Low-Viscosity
 Electrolyte for Dye-Sensitized Solar Cells
;
_journal_issue 26
_journal_name_full 'Inorganic Chemistry'
_journal_page_first 10407
_journal_page_last 10409
_journal_paper_doi 10.1021/ic061232n
_journal_volume 45
_journal_year 2006
_chemical_formula_moiety 'C7 H11 N2, I'
_chemical_formula_sum 'C7 H11 I N2'
_chemical_formula_weight 250.08
_chemical_name_systematic
; 
 ? 
;
_space_group_IT_number 4
_symmetry_cell_setting monoclinic
_symmetry_space_group_name_Hall 'P 2yb'
_symmetry_space_group_name_H-M 'P 1 21 1'
_atom_sites_solution_hydrogens geom
_atom_sites_solution_primary direct
_atom_sites_solution_secondary difmap
_audit_creation_method SHELXL-97
_cell_angle_alpha 90.00
_cell_angle_beta 108.911(9)
_cell_angle_gamma 90.00
_cell_formula_units_Z 2
_cell_length_a 6.2497(13)
_cell_length_b 9.7754(19)
_cell_length_c 8.3621(14)
_cell_measurement_reflns_used 31
_cell_measurement_temperature 100(2)
_cell_measurement_theta_max 22.381
_cell_measurement_theta_min 7.214
_cell_volume 483.29(16)
_computing_cell_refinement 'DriAx/lsq (Duisenberg & Schreurs, 1989-2000)'
_computing_data_collection 'COLLECT (Bruker AXS BV, 1997-2004)'
_computing_data_reduction 'Eval CCD (Duisenberg & Schreurs, 1990-2000)'
_computing_molecular_graphics 'Crystal Impact DIAMOND'
_computing_publication_material 'Bruker SHELXTL'
_computing_structure_refinement 'SHELXL-97 (Sheldrick, 1997)'
_computing_structure_solution 'SHELXS-97 (Sheldrick, 1990)'
_diffrn_ambient_temperature 100(2)
_diffrn_measured_fraction_theta_full 0.999
_diffrn_measured_fraction_theta_max 0.999
_diffrn_measurement_device_type 'Bruker Nonius APEX II CCD'
_diffrn_measurement_method 'phi and omega scans'
_diffrn_radiation_monochromator graphite
_diffrn_radiation_source 'sealed tube'
_diffrn_radiation_type MoK\a
_diffrn_radiation_wavelength 0.71073
_diffrn_reflns_av_R_equivalents 0.0435
_diffrn_reflns_av_sigmaI/netI 0.0365
_diffrn_reflns_limit_h_max 7
_diffrn_reflns_limit_h_min -7
_diffrn_reflns_limit_k_max 11
_diffrn_reflns_limit_k_min -11
_diffrn_reflns_limit_l_max 9
_diffrn_reflns_limit_l_min -9
_diffrn_reflns_number 5981
_diffrn_reflns_theta_full 25.01
_diffrn_reflns_theta_max 25.01
_diffrn_reflns_theta_min 3.31
_exptl_absorpt_coefficient_mu 3.251
_exptl_absorpt_correction_T_max 1
_exptl_absorpt_correction_T_min 0.61475
_exptl_absorpt_correction_type multi-scan
_exptl_absorpt_process_details
;
SADABS, 
Area Detector Absorption and Other Corrections Release 2.03, 
Bruker AXS, 
Madison, Wisconsin, USA' 
;
_exptl_crystal_colour colourless
_exptl_crystal_density_diffrn 1.718
_exptl_crystal_density_method 'not measured'
_exptl_crystal_description block
_exptl_crystal_F_000 240
_exptl_crystal_size_max 0.35
_exptl_crystal_size_mid 0.33
_exptl_crystal_size_min 0.12
_refine_diff_density_max 0.332
_refine_diff_density_min -0.464
_refine_diff_density_rms 0.075
_refine_ls_abs_structure_details 'Flack H D (1983), Acta Cryst. A39, 876-881'
_refine_ls_abs_structure_Flack 0.02(3)
_refine_ls_extinction_method none
_refine_ls_goodness_of_fit_ref 1.067
_refine_ls_hydrogen_treatment constr
_refine_ls_matrix_type full
_refine_ls_number_parameters 92
_refine_ls_number_reflns 1690
_refine_ls_number_restraints 1
_refine_ls_restrained_S_all 1.067
_refine_ls_R_factor_all 0.0207
_refine_ls_R_factor_gt 0.0183
_refine_ls_shift/su_max 0.001
_refine_ls_shift/su_mean 0.000
_refine_ls_structure_factor_coef Fsqd
_refine_ls_weighting_details 'calc w=1/[\s^2^(Fo^2^)+(0.0000P)^2^+0.0000P] where P=(Fo^2^+2Fc^2^)/3'
_refine_ls_weighting_scheme calc
_refine_ls_wR_factor_gt 0.0385
_refine_ls_wR_factor_ref 0.0396
_reflns_number_gt 1603
_reflns_number_total 1690
_reflns_threshold_expression >2sigma(I)
_cod_data_source_file ic061232nsup1.cif
_cod_data_source_block 1a_pd331
_cod_original_sg_symbol_H-M P2(1)
_cod_database_code 4333003

loop_
_symmetry_equiv_pos_as_xyz
'x, y, z'
'-x, y+1/2, -z'

loop_
_atom_site_label
_atom_site_type_symbol
_atom_site_fract_x
_atom_site_fract_y
_atom_site_fract_z
_atom_site_U_iso_or_equiv
_atom_site_adp_type
_atom_site_occupancy
_atom_site_symmetry_multiplicity
_atom_site_calc_flag
_atom_site_refinement_flags
I1 I 0.98204(3) 0.74956(2) 0.85489(2) 0.02124(7) Uani 1 1 d .
N1 N 0.4882(4) 0.8687(4) 0.3680(4) 0.0193(7) Uani 1 1 d .
N2 N 0.5279(5) 0.9370(4) 0.1320(4) 0.0233(8) Uani 1 1 d .
C1 C 0.3946(6) 0.9408(4) 0.2278(5) 0.0219(9) Uani 1 1 d .
H1 H 0.2542 0.9877 0.2003 0.026 Uiso 1 1 calc R
C2 C 0.6900(6) 0.8135(4) 0.3601(5) 0.0233(9) Uani 1 1 d .
H2 H 0.7910 0.7560 0.4420 0.028 Uiso 1 1 calc R
C3 C 0.7146(6) 0.8571(4) 0.2142(5) 0.0242(9) Uani 1 1 d .
H3 H 0.8375 0.8368 0.1747 0.029 Uiso 1 1 calc R
C4 C 0.3951(7) 0.8459(5) 0.5044(5) 0.0261(10) Uani 1 1 d .
H4A H 0.2886 0.9208 0.5044 0.031 Uiso 1 1 calc R
H4B H 0.5194 0.8487 0.6138 0.031 Uiso 1 1 calc R
C5 C 0.2724(6) 0.7102(4) 0.4893(5) 0.0238(12) Uani 1 1 d .
H5 H 0.2346 0.6808 0.5851 0.029 Uiso 1 1 calc R
C6 C 0.2138(6) 0.6299(4) 0.3576(5) 0.0287(10) Uani 1 1 d .
H6A H 0.2478 0.6548 0.2587 0.034 Uiso 1 1 calc R
H6B H 0.1371 0.5465 0.3606 0.034 Uiso 1 1 calc R
C7 C 0.4844(11) 1.0067(8) -0.0307(8) 0.0339(16) Uani 1 1 d .
H7A H 0.3233 1.0292 -0.0776 0.051 Uiso 1 1 calc R
H7B H 0.5270 0.9465 -0.1091 0.051 Uiso 1 1 calc R
H7C H 0.5739 1.0909 -0.0140 0.051 Uiso 1 1 calc R

loop_
_atom_site_aniso_label
_atom_site_aniso_U_11
_atom_site_aniso_U_22
_atom_site_aniso_U_33
_atom_site_aniso_U_23
_atom_site_aniso_U_13
_atom_site_aniso_U_12
I1 0.02079(11) 0.02387(12) 0.01729(11) 0.0009(3) 0.00371(8) -0.0006(3)
N1 0.0166(16) 0.0231(19) 0.0177(18) -0.0016(15) 0.0047(13) 0.0021(13)
N2 0.0226(18) 0.0206(19) 0.021(2) 0.0000(16) -0.0015(15) -0.0065(15)
C1 0.0196(19) 0.017(2) 0.025(2) -0.0014(17) 0.0018(17) 0.0010(17)
C2 0.0214(19) 0.026(2) 0.022(2) -0.0019(17) 0.0063(16) 0.0067(17)
C3 0.023(2) 0.025(2) 0.022(2) 0.0013(19) 0.0052(17) 0.0001(17)
C4 0.023(2) 0.037(3) 0.019(2) -0.004(2) 0.0078(17) 0.005(2)
C5 0.0227(19) 0.034(4) 0.018(2) 0.0072(17) 0.0105(16) 0.0043(17)
C6 0.029(2) 0.027(3) 0.030(3) 0.010(2) 0.0079(18) 0.0039(18)
C7 0.038(3) 0.030(3) 0.030(5) 0.008(3) 0.005(3) -0.008(2)

loop_
_atom_type_symbol
_atom_type_description
_atom_type_scat_dispersion_real
_atom_type_scat_dispersion_imag
_atom_type_scat_source
C C 0.0033 0.0016 'International Tables Vol C Tables 4.2.6.8 and 6.1.1.4'
H H 0.0000 0.0000 'International Tables Vol C Tables 4.2.6.8 and 6.1.1.4'
N N 0.0061 0.0033 'International Tables Vol C Tables 4.2.6.8 and 6.1.1.4'
I I -0.4742 1.8119 'International Tables Vol C Tables 4.2.6.8 and 6.1.1.4'

loop_
_geom_angle_atom_site_label_1
_geom_angle_atom_site_label_2
_geom_angle_atom_site_label_3
_geom_angle
C1 N1 C2 108.1(3)
C1 N1 C4 126.8(3)
C2 N1 C4 125.1(3)
C1 N2 C3 107.9(4)
C1 N2 C7 125.6(4)
C3 N2 C7 126.5(4)
N1 C1 N2 109.5(3)
N1 C1 H1 125.3
N2 C1 H1 125.3
C3 C2 N1 106.9(4)
C3 C2 H2 126.6
N1 C2 H2 126.6
C2 C3 N2 107.6(4)
C2 C3 H3 126.2
N2 C3 H3 126.2
N1 C4 C5 112.8(3)
N1 C4 H4A 109.0
C5 C4 H4A 109.0
N1 C4 H4B 109.0
C5 C4 H4B 109.0
H4A C4 H4B 107.8
C6 C5 C4 126.4(4)
C6 C5 H5 116.8
C4 C5 H5 116.8
C5 C6 H6A 120.0
C5 C6 H6B 120.0
H6A C6 H6B 120.0
N2 C7 H7A 109.5
N2 C7 H7B 109.5
H7A C7 H7B 109.5
N2 C7 H7C 109.5
H7A C7 H7C 109.5
H7B C7 H7C 109.5

loop_
_geom_bond_atom_site_label_1
_geom_bond_atom_site_label_2
_geom_bond_distance
N1 C1 1.330(5)
N1 C2 1.393(5)
N1 C4 1.456(5)
N2 C1 1.330(5)
N2 C3 1.387(5)
N2 C7 1.465(6)
C1 H1 0.9500
C2 C3 1.348(5)
C2 H2 0.9500
C3 H3 0.9500
C4 C5 1.517(5)
C4 H4A 0.9900
C4 H4B 0.9900
C5 C6 1.304(5)
C5 H5 0.9500
C6 H6A 0.9500
C6 H6B 0.9500
C7 H7A 0.9800
C7 H7B 0.9800
C7 H7C 0.9800

loop_
_geom_torsion_atom_site_label_1
_geom_torsion_atom_site_label_2
_geom_torsion_atom_site_label_3
_geom_torsion_atom_site_label_4
_geom_torsion
C2 N1 C1 N2 -1.2(4)
C4 N1 C1 N2 -179.1(4)
C3 N2 C1 N1 0.8(4)
C7 N2 C1 N1 -178.6(5)
C1 N1 C2 C3 1.2(4)
C4 N1 C2 C3 179.2(4)
N1 C2 C3 N2 -0.8(4)
C1 N2 C3 C2 0.0(5)
C7 N2 C3 C2 179.4(5)
C1 N1 C4 C5 97.1(5)
C2 N1 C4 C5 -80.4(4)
N1 C4 C5 C6 -12.3(5)
